data_7231147
loop_
_publ_author_name
'Fan, Chuanbin'
'Zong, Ziao'
'Zhang, Xia'
'Xu, Cungang'
'Zhu, Zheng'
'Meng, Xiangmin'
'Bi, Shuangyu'
'Fan, Yuhua'

_publ_section_title
;
 Rational assembly of functional Co-MOFs via a mixed-ligand strategy:
 synthesis, structure, topological variation, photodegradation properties
 and dye adsorption
;
_journal_issue 34
_journal_name_full CrystEngComm
_journal_page_first 4973
_journal_paper_doi 10.1039/C8CE00868J
_journal_volume 20
_journal_year 2018
_chemical_formula_moiety 'C30 H21 Co N6 O4 S, 3(H2 O)'
_chemical_formula_sum 'C30 H27 Co N6 O7 S'
_chemical_formula_weight 674.56
_space_group_crystal_system monoclinic
_space_group_IT_number 14
_space_group_name_Hall '-P 2ybc'
_space_group_name_H-M_alt 'P 1 21/c 1'
_symmetry_space_group_name_Hall '-P 2ybc'
_symmetry_space_group_name_H-M 'P 1 21/c 1'
_atom_sites_solution_hydrogens mixed
_atom_sites_solution_primary direct
_audit_creation_date 2018-01-22
_audit_creation_method
;
Olex2 1.2
(compiled 2017.08.10 svn.r3458 for OlexSys, GUI svn.r5381)
;
_audit_update_record
;
2018-03-11 deposited with the CCDC.
2018-07-16 downloaded from the CCDC.
;
_cell_angle_alpha 90
_cell_angle_beta 96.578(7)
_cell_angle_gamma 90
_cell_formula_units_Z 4
_cell_length_a 11.3482(4)
_cell_length_b 18.4529(7)
_cell_length_c 14.3356(5)
_cell_measurement_reflns_used 3571
_cell_measurement_temperature 298
_cell_measurement_theta_max 24.82
_cell_measurement_theta_min 3.27
_cell_volume 2982.22(19)
_computing_molecular_graphics 'Olex2 (Dolomanov et al., 2009)'
_computing_publication_material 'Olex2 (Dolomanov et al., 2009)'
_computing_structure_refinement 'ShelXL (Sheldrick, 2015)'
_computing_structure_solution 'ShelXS (Sheldrick, 2008)'
_diffrn_ambient_temperature 298
_diffrn_measured_fraction_theta_full 0.998
_diffrn_measured_fraction_theta_max 0.999
_diffrn_measurement_device_type 'Bruker APEX2'
_diffrn_radiation_wavelength 0.70932
_diffrn_reflns_av_R_equivalents 0.0534
_diffrn_reflns_av_unetI/netI 0.0320
_diffrn_reflns_Laue_measured_fraction_full 0.998
_diffrn_reflns_Laue_measured_fraction_max 0.999
_diffrn_reflns_limit_h_max 14
_diffrn_reflns_limit_h_min -14
_diffrn_reflns_limit_k_max 23
_diffrn_reflns_limit_k_min -23
_diffrn_reflns_limit_l_max 18
_diffrn_reflns_limit_l_min -18
_diffrn_reflns_number 46911
_diffrn_reflns_point_group_measured_fraction_full 0.998
_diffrn_reflns_point_group_measured_fraction_max 0.999
_diffrn_reflns_theta_full 25.188
_diffrn_reflns_theta_max 27.425
_diffrn_reflns_theta_min 3.060
_diffrn_source_current n/a
_diffrn_source_voltage n/a
_exptl_absorpt_coefficient_mu 0.704
_exptl_absorpt_correction_T_max 0.7856
_exptl_absorpt_correction_T_min 0.4875
_exptl_absorpt_correction_type multi-scan
_exptl_absorpt_process_details Bruker;SADABS;2012
_exptl_crystal_colour violet
_exptl_crystal_colour_primary violet
_exptl_crystal_density_diffrn 1.502
_exptl_crystal_description block
_exptl_crystal_F_000 1392
_exptl_crystal_size_max 0.18
_exptl_crystal_size_mid 0.15
_exptl_crystal_size_min 0.12
_refine_diff_density_max 0.474
_refine_diff_density_min -0.322
_refine_diff_density_rms 0.050
_refine_ls_extinction_method none
_refine_ls_goodness_of_fit_ref 1.121
_refine_ls_hydrogen_treatment constr
_refine_ls_matrix_type full
_refine_ls_number_parameters 428
_refine_ls_number_reflns 6834
_refine_ls_number_restraints 9
_refine_ls_restrained_S_all 1.139
_refine_ls_R_factor_all 0.0736
_refine_ls_R_factor_gt 0.0538
_refine_ls_shift/su_max 0.001
_refine_ls_shift/su_mean 0.000
_refine_ls_structure_factor_coef Fsqd
_refine_ls_weighting_details 'w=1/[\s^2^(Fo^2^)+(0.0367P)^2^+2.1258P] where P=(Fo^2^+2Fc^2^)/3'
_refine_ls_weighting_scheme calc
_refine_ls_wR_factor_gt 0.0985
_refine_ls_wR_factor_ref 0.1048
_reflns_Friedel_coverage 0.000
_reflns_number_gt 5564
_reflns_number_total 6834
_reflns_threshold_expression 'I > 2\s(I)'
_cod_data_source_file c8ce00868j2.cif
_cod_data_source_block shelx
_cod_depositor_comments 'Adding full bibliography for 7231146--7231149.cif.'
_cod_original_cell_volume 2982.19(18)
_cod_database_code 7231147
_shelx_shelxl_version_number 2014/7
_shelx_space_group_comment
;
The symmetry employed for this shelxl refinement is uniquely defined
by the following loop, which should always be used as a source of
symmetry information in preference to the above space-group names.
They are only intended as comments.
;
_olex2_refinement_description
;
1. Fixed Uiso
 At 1.2 times of:
  All C(H) groups, All C(H,H) groups
 At 1.5 times of:
  All O(H,H) groups
2. Restrained distances
 C8'-C4
 3.2 with sigma of 0.01
 O6-H6A = O6-H6B
 0.82 with sigma of 0.02
3. Uiso/Uaniso restraints and constraints
Uanis(C8') \\sim Ueq: with sigma of 0.005 and sigma for terminal atoms of 0.01
4. Others
 Sof(C8')=Sof(H8'A)=Sof(H8'B)=Sof(S1')=1-FVAR(1)
 Sof(C8)=Sof(H8A)=Sof(H8B)=Sof(S1)=FVAR(1)
5.a Riding coordinates:
 O7(H7A,H7B), O6(H6A,H6B)
5.b Free rotating group:
 O5(H5A,H5B)
5.c Secondary CH2 refined with riding coordinates:
 C8'(H8'A,H8'B), C8(H8A,H8B)
5.d Aromatic/amide H refined with riding coordinates:
 C3(H3), C6(H6), C7(H7), C10(H10), C11(H11), C13(H13), C14(H14), C16(H16),
 C17(H17), C18(H18), C20(H20), C22(H22), C24(H24), C25(H25), C26(H26), C27(H27),
  C28(H28), C29(H29), C30(H30)
;
_olex2_submission_special_instructions 'No special instructions were received'

loop_
_space_group_symop_operation_xyz
'x, y, z'
'-x, y+1/2, -z+1/2'
'-x, -y, -z'
'x, -y-1/2, z-1/2'

loop_
_atom_site_label
_atom_site_type_symbol
_atom_site_fract_x
_atom_site_fract_y
_atom_site_fract_z
_atom_site_U_iso_or_equiv
_atom_site_adp_type
_atom_site_occupancy
_atom_site_site_symmetry_order
_atom_site_calc_flag
_atom_site_refinement_flags_posn
_atom_site_refinement_flags_adp
_atom_site_refinement_flags_occupancy
_atom_site_disorder_assembly
_atom_site_disorder_group
Co1 Co -0.25028(3) 0.51995(2) 0.44430(2) 0.03031(10) Uani 1 1 d . . . . .
O1 O 0.28610(17) 0.14775(12) 0.94900(14) 0.0512(5) Uani 1 1 d . . . . .
O2 O 0.19255(16) 0.04330(10) 0.92481(13) 0.0427(4) Uani 1 1 d . . . . .
O3 O -0.34600(19) 0.35850(12) 0.43304(17) 0.0617(6) Uani 1 1 d . . . . .
O4 O -0.18218(17) 0.42412(10) 0.43523(14) 0.0465(5) Uani 1 1 d . . . . .
N1 N 0.3828(3) 0.93853(14) 0.3841(2) 0.0630(8) Uani 1 1 d . . . . .
N2 N 0.28739(18) 0.83868(11) 0.33654(15) 0.0377(5) Uani 1 1 d . . . . .
N3 N 0.57914(16) 0.53362(11) 0.39224(15) 0.0342(5) Uani 1 1 d . . . . .
N4 N 0.41115(16) 0.58734(11) 0.34285(15) 0.0317(4) Uani 1 1 d . . . . .
N5 N -0.00484(16) 0.64721(11) 0.32870(14) 0.0311(4) Uani 1 1 d . . . . .
N6 N -0.15685(17) 0.58421(11) 0.36531(15) 0.0340(5) Uani 1 1 d . . . . .
C1 C 0.2314(2) 0.10356(15) 0.8961(2) 0.0382(6) Uani 1 1 d . . . . .
C2 C 0.2106(2) 0.11576(14) 0.79219(19) 0.0382(6) Uani 1 1 d . . . . .
C3 C 0.1210(2) 0.07905(16) 0.7378(2) 0.0472(7) Uani 1 1 d . . . . .
H3 H 0.0657 0.0529 0.7672 0.057 Uiso 1 1 calc R . . . .
C4 C 0.1120(3) 0.08033(17) 0.6406(2) 0.0517(7) Uani 1 1 d D . . . .
C5 C 0.1954(3) 0.11894(15) 0.5956(2) 0.0441(7) Uani 1 1 d . . . . .
C6 C 0.2800(3) 0.15929(16) 0.6501(2) 0.0500(7) Uani 1 1 d . . . . .
H6 H 0.3326 0.1879 0.6210 0.060 Uiso 1 1 calc R . . . .
C7 C 0.2875(3) 0.15778(16) 0.7470(2) 0.0466(7) Uani 1 1 d . . . . .
H7 H 0.3450 0.1854 0.7822 0.056 Uiso 1 1 calc R . . . .
C9 C -0.0207(2) 0.17368(15) 0.42894(18) 0.0399(6) Uani 1 1 d . . . . .
C10 C -0.1430(3) 0.16754(15) 0.4204(2) 0.0464(7) Uani 1 1 d . . . . .
H10 H -0.1782 0.1220 0.4147 0.056 Uiso 1 1 calc R . . . .
C11 C -0.2133(3) 0.22895(15) 0.4203(2) 0.0434(6) Uani 1 1 d . . . . .
H11 H -0.2954 0.2243 0.4142 0.052 Uiso 1 1 calc R . . . .
C12 C -0.1624(2) 0.29733(14) 0.42925(17) 0.0362(6) Uani 1 1 d . . . . .
C13 C -0.0401(2) 0.30266(14) 0.43696(19) 0.0400(6) Uani 1 1 d . . . . .
H13 H -0.0047 0.3482 0.4419 0.048 Uiso 1 1 calc R . . . .
C14 C 0.0305(2) 0.24165(15) 0.4374(2) 0.0435(6) Uani 1 1 d . . . . .
H14 H 0.1126 0.2463 0.4434 0.052 Uiso 1 1 calc R . . . .
C15 C -0.2377(3) 0.36387(15) 0.43262(18) 0.0410(6) Uani 1 1 d . . . . .
C16 C -0.0406(2) 0.58755(13) 0.37161(18) 0.0326(5) Uani 1 1 d . . . . .
H16 H 0.0103 0.5532 0.4018 0.039 Uiso 1 1 calc R . . . .
C17 C -0.1978(2) 0.64480(16) 0.3150(2) 0.0434(7) Uani 1 1 d . . . . .
H17 H -0.2772 0.6565 0.2988 0.052 Uiso 1 1 calc R . . . .
C18 C -0.1056(2) 0.68420(15) 0.29296(19) 0.0410(6) Uani 1 1 d . . . . .
H18 H -0.1090 0.7278 0.2601 0.049 Uiso 1 1 calc R . . . .
C19 C 0.11502(19) 0.66986(13) 0.32681(16) 0.0297(5) Uani 1 1 d . . . . .
C20 C 0.2030(2) 0.61773(13) 0.32997(17) 0.0304(5) Uani 1 1 d . . . . .
H20 H 0.1842 0.5687 0.3292 0.036 Uiso 1 1 calc R . . . .
C21 C 0.3197(2) 0.64049(13) 0.33437(17) 0.0316(5) Uani 1 1 d . . . . .
C22 C 0.3486(2) 0.71329(14) 0.33265(18) 0.0350(6) Uani 1 1 d . . . . .
H22 H 0.4270 0.7279 0.3324 0.042 Uiso 1 1 calc R . . . .
C23 C 0.2585(2) 0.76396(13) 0.33132(18) 0.0330(5) Uani 1 1 d . . . . .
C24 C 0.1408(2) 0.74294(14) 0.32881(17) 0.0333(5) Uani 1 1 d . . . . .
H24 H 0.0807 0.7773 0.3285 0.040 Uiso 1 1 calc R . . . .
C25 C 0.2229(3) 0.89611(15) 0.2964(2) 0.0440(6) Uani 1 1 d . . . . .
H25 H 0.1521 0.8938 0.2569 0.053 Uiso 1 1 calc R . . . .
C26 C 0.2828(3) 0.95612(16) 0.3259(2) 0.0536(8) Uani 1 1 d . . . . .
H26 H 0.2595 1.0031 0.3091 0.064 Uiso 1 1 calc R . . . .
C27 C 0.3829(3) 0.86772(16) 0.3892(2) 0.0522(8) Uani 1 1 d . . . . .
H27 H 0.4411 0.8407 0.4245 0.063 Uiso 1 1 calc R . . . .
C28 C 0.5164(2) 0.59313(14) 0.39589(19) 0.0360(6) Uani 1 1 d . . . . .
H28 H 0.5415 0.6340 0.4306 0.043 Uiso 1 1 calc R . . . .
C29 C 0.5104(2) 0.48716(14) 0.3337(2) 0.0396(6) Uani 1 1 d . . . . .
H29 H 0.5320 0.4405 0.3180 0.048 Uiso 1 1 calc R . . . .
C30 C 0.4076(2) 0.51963(14) 0.3029(2) 0.0388(6) Uani 1 1 d . . . . .
H30 H 0.3459 0.5001 0.2623 0.047 Uiso 1 1 calc R . . . .
O5 O 0.5433(3) 0.6521(2) 0.1830(2) 0.1017(11) Uani 1 1 d . . . . .
H5A H 0.5179 0.6144 0.1530 0.153 Uiso 1 1 d G . . . .
H5B H 0.5410 0.6879 0.1456 0.153 Uiso 1 1 d G . . . .
O7 O 0.4756(2) 0.24225(12) 0.95914(18) 0.0659(6) Uani 1 1 d . . . . .
H7A H 0.4113 0.2073 0.9417 0.099 Uiso 1 1 d R . . . .
H7B H 0.5337 0.2096 0.9578 0.099 Uiso 1 1 d R . . . .
C8' C 0.046(3) 0.1050(18) 0.4206(8) 0.086(18) Uani 0.225(5) 1 d D U P A 2
H8'A H 0.0481 0.0937 0.3548 0.103 Uiso 0.225(5) 1 calc R . P A 2
H8'B H 0.0055 0.0658 0.4488 0.103 Uiso 0.225(5) 1 calc R . P A 2
C8 C 0.2058(10) 0.1146(8) 0.4887(10) 0.051(4) Uani 0.775(5) 1 d . . P A 1
H8A H 0.2632 0.0776 0.4774 0.061 Uiso 0.775(5) 1 calc R . P A 1
H8B H 0.2346 0.1606 0.4676 0.061 Uiso 0.775(5) 1 calc R . P A 1
S1' S 0.2005(13) 0.1119(9) 0.4794(12) 0.079(5) Uani 0.225(5) 1 d . . P A 2
S1 S 0.0621(2) 0.09319(11) 0.42026(8) 0.0498(5) Uani 0.775(5) 1 d . . P A 1
O6 O 0.4067(3) 0.96807(16) 0.5897(2) 0.0923(9) Uani 1 1 d D . . . .
H6A H 0.3998 0.9647 0.5190 0.139 Uiso 1 1 d DR . . . .
H6B H 0.4824 1.0005 0.5880 0.139 Uiso 1 1 d DR . . . .

loop_
_atom_site_aniso_label
_atom_site_aniso_U_11
_atom_site_aniso_U_22
_atom_site_aniso_U_33
_atom_site_aniso_U_23
_atom_site_aniso_U_13
_atom_site_aniso_U_12
Co1 0.02104(15) 0.03133(18) 0.03817(19) -0.00025(15) 0.00175(12) 0.00157(13)
O1 0.0436(11) 0.0584(13) 0.0499(12) -0.0028(10) -0.0020(9) -0.0074(10)
O2 0.0446(10) 0.0424(11) 0.0403(10) 0.0055(9) 0.0019(8) 0.0002(8)
O3 0.0447(12) 0.0547(13) 0.0869(17) 0.0137(12) 0.0125(11) 0.0129(10)
O4 0.0489(11) 0.0343(10) 0.0553(12) -0.0041(9) 0.0014(9) 0.0094(9)
N1 0.0774(19) 0.0401(15) 0.0675(19) -0.0001(13) -0.0088(15) -0.0124(13)
N2 0.0365(11) 0.0344(12) 0.0416(13) 0.0028(10) 0.0016(10) -0.0020(9)
N3 0.0226(9) 0.0348(12) 0.0453(13) -0.0004(10) 0.0039(9) 0.0013(8)
N4 0.0199(9) 0.0331(11) 0.0417(12) 0.0005(9) 0.0017(8) 0.0011(8)
N5 0.0219(9) 0.0368(11) 0.0346(11) 0.0043(9) 0.0030(8) 0.0032(8)
N6 0.0239(10) 0.0385(12) 0.0394(12) 0.0006(9) 0.0024(9) 0.0016(8)
C1 0.0270(12) 0.0414(15) 0.0459(16) 0.0038(13) 0.0025(11) 0.0075(11)
C2 0.0329(13) 0.0349(14) 0.0461(15) 0.0045(12) 0.0011(11) 0.0078(11)
C3 0.0408(15) 0.0522(17) 0.0476(17) 0.0150(14) 0.0006(13) -0.0035(13)
C4 0.0505(17) 0.0552(19) 0.0468(17) 0.0082(15) -0.0048(14) -0.0011(14)
C5 0.0466(16) 0.0417(15) 0.0439(16) 0.0088(13) 0.0043(13) 0.0173(13)
C6 0.0471(16) 0.0478(17) 0.0562(19) 0.0120(15) 0.0108(14) 0.0002(13)
C7 0.0434(15) 0.0426(16) 0.0532(18) 0.0051(14) 0.0023(13) -0.0035(12)
C9 0.0527(16) 0.0348(14) 0.0311(14) -0.0014(11) 0.0002(12) 0.0093(12)
C10 0.0550(17) 0.0337(14) 0.0499(17) -0.0022(13) 0.0043(14) -0.0031(13)
C11 0.0409(15) 0.0441(16) 0.0451(16) 0.0007(13) 0.0045(12) -0.0021(12)
C12 0.0413(14) 0.0366(14) 0.0302(13) -0.0001(11) 0.0019(11) 0.0052(11)
C13 0.0439(15) 0.0325(14) 0.0433(15) -0.0056(12) 0.0030(12) -0.0002(11)
C14 0.0387(14) 0.0405(15) 0.0504(17) -0.0063(13) 0.0009(12) 0.0053(12)
C15 0.0473(17) 0.0413(15) 0.0343(14) 0.0022(12) 0.0047(12) 0.0101(13)
C16 0.0236(11) 0.0351(13) 0.0386(14) 0.0029(11) 0.0019(10) 0.0049(10)
C17 0.0247(12) 0.0518(17) 0.0534(17) 0.0122(14) 0.0032(12) 0.0059(11)
C18 0.0271(12) 0.0458(16) 0.0495(16) 0.0171(13) 0.0017(11) 0.0089(11)
C19 0.0229(11) 0.0369(13) 0.0292(12) 0.0030(10) 0.0021(9) -0.0012(10)
C20 0.0250(11) 0.0317(13) 0.0341(13) 0.0018(10) 0.0020(10) 0.0009(9)
C21 0.0231(11) 0.0350(13) 0.0363(13) 0.0028(11) 0.0019(10) 0.0021(10)
C22 0.0238(11) 0.0385(14) 0.0425(14) 0.0036(12) 0.0022(10) -0.0026(10)
C23 0.0312(12) 0.0322(13) 0.0350(13) 0.0029(11) 0.0007(10) -0.0031(10)
C24 0.0269(12) 0.0352(13) 0.0374(14) 0.0031(11) 0.0023(10) 0.0049(10)
C25 0.0477(16) 0.0394(15) 0.0447(16) 0.0050(13) 0.0042(13) 0.0068(13)
C26 0.071(2) 0.0348(15) 0.0546(19) 0.0037(14) 0.0062(16) 0.0032(14)
C27 0.0506(17) 0.0425(17) 0.060(2) 0.0037(15) -0.0080(15) -0.0080(13)
C28 0.0225(11) 0.0386(14) 0.0462(15) -0.0056(12) 0.0006(10) 0.0006(10)
C29 0.0277(12) 0.0349(14) 0.0559(17) -0.0059(13) 0.0035(11) 0.0013(11)
C30 0.0272(12) 0.0377(14) 0.0500(16) -0.0045(13) -0.0022(11) -0.0022(11)
O5 0.091(2) 0.122(3) 0.087(2) 0.044(2) -0.0109(17) -0.021(2)
O7 0.0586(13) 0.0510(13) 0.0851(17) 0.0069(12) -0.0041(12) -0.0099(11)
C8' 0.087(18) 0.086(19) 0.084(18) 0.001(5) 0.005(5) 0.000(5)
C8 0.035(4) 0.057(6) 0.059(7) -0.002(5) -0.008(4) 0.019(4)
S1' 0.110(9) 0.084(8) 0.045(4) 0.004(4) 0.019(5) 0.051(6)
S1 0.0678(9) 0.0356(6) 0.0437(7) -0.0034(4) -0.0038(5) 0.0177(7)
O6 0.106(2) 0.098(2) 0.0717(18) -0.0123(16) 0.0070(16) -0.0236(18)

loop_
_atom_type_symbol
_atom_type_description
_atom_type_scat_dispersion_real
_atom_type_scat_dispersion_imag
_atom_type_scat_source
C C 0.0033 0.0016 'International Tables Vol C Tables 4.2.6.8 and 6.1.1.4'
H H 0.0000 0.0000 'International Tables Vol C Tables 4.2.6.8 and 6.1.1.4'
Co Co 0.3494 0.9721 'International Tables Vol C Tables 4.2.6.8 and 6.1.1.4'
N N 0.0061 0.0033 'International Tables Vol C Tables 4.2.6.8 and 6.1.1.4'
O O 0.0106 0.0060 'International Tables Vol C Tables 4.2.6.8 and 6.1.1.4'
S S 0.1246 0.1234 'International Tables Vol C Tables 4.2.6.8 and 6.1.1.4'

loop_
_geom_angle_atom_site_label_1
_geom_angle_atom_site_label_2
_geom_angle_atom_site_label_3
_geom_angle
_geom_angle_site_symmetry_1
_geom_angle_site_symmetry_3
O2 Co1 N3 121.96(8) 2_556 1_455
O2 Co1 N6 105.52(8) 2_556 .
O4 Co1 O2 99.92(8) . 2_556
O4 Co1 N3 117.63(8) . 1_455
O4 Co1 N6 104.98(9) . .
N3 Co1 N6 105.25(8) 1_455 .
C1 O2 Co1 114.11(17) . 2_546
C15 O4 Co1 126.65(18) . .
C27 N1 C26 105.4(3) . .
C25 N2 C23 128.2(2) . .
C27 N2 C23 125.3(2) . .
C27 N2 C25 106.3(2) . .
C28 N3 Co1 126.44(17) . 1_655
C28 N3 C29 105.8(2) . .
C29 N3 Co1 127.04(16) . 1_655
C28 N4 C21 125.8(2) . .
C28 N4 C30 106.8(2) . .
C30 N4 C21 127.3(2) . .
C16 N5 C18 107.1(2) . .
C16 N5 C19 125.9(2) . .
C18 N5 C19 126.9(2) . .
C16 N6 Co1 125.18(17) . .
C16 N6 C17 105.8(2) . .
C17 N6 Co1 126.90(16) . .
O1 C1 O2 122.9(3) . .
O1 C1 C2 121.6(3) . .
O2 C1 C2 115.4(2) . .
C3 C2 C1 120.5(2) . .
C7 C2 C1 121.0(2) . .
C7 C2 C3 118.2(3) . .
C2 C3 C4 121.5(3) . .
C3 C4 C5 119.7(3) . .
C4 C5 C8 124.1(5) . .
C4 C5 S1' 121.3(6) . .
C6 C5 C4 118.5(3) . .
C6 C5 C8 117.3(5) . .
C6 C5 S1' 120.1(6) . .
C7 C6 C5 121.0(3) . .
C6 C7 C2 120.9(3) . .
C10 C9 C8' 116.0(16) . .
C10 C9 S1 117.4(2) . .
C14 C9 C10 119.3(2) . .
C14 C9 C8' 124.5(16) . .
C14 C9 S1 123.2(2) . .
C9 C10 C11 120.3(3) . .
C10 C11 C12 120.7(3) . .
C11 C12 C15 121.0(2) . .
C13 C12 C11 118.4(2) . .
C13 C12 C15 120.6(2) . .
C14 C13 C12 121.2(3) . .
C13 C14 C9 120.1(3) . .
O3 C15 O4 124.0(3) . .
O3 C15 C12 120.4(3) . .
O4 C15 C12 115.7(2) . .
N6 C16 N5 111.1(2) . .
C18 C17 N6 109.7(2) . .
C17 C18 N5 106.3(2) . .
C20 C19 N5 118.8(2) . .
C24 C19 N5 119.1(2) . .
C24 C19 C20 121.9(2) . .
C19 C20 C21 118.3(2) . .
C20 C21 N4 118.7(2) . .
C20 C21 C22 121.4(2) . .
C22 C21 N4 119.9(2) . .
C23 C22 C21 118.7(2) . .
C22 C23 N2 119.4(2) . .
C22 C23 C24 121.3(2) . .
C24 C23 N2 119.3(2) . .
C19 C24 C23 118.3(2) . .
C26 C25 N2 106.2(3) . .
C25 C26 N1 110.5(3) . .
N1 C27 N2 111.6(3) . .
N3 C28 N4 111.2(2) . .
C30 C29 N3 109.5(2) . .
C29 C30 N4 106.7(2) . .
C9 C8' S1' 112(2) . .
C5 C8 S1 111.9(7) . .
C5 S1' C8' 108.5(11) . .
C9 S1 C8 103.1(5) . .

loop_
_geom_bond_atom_site_label_1
_geom_bond_atom_site_label_2
_geom_bond_distance
_geom_bond_site_symmetry_2
Co1 O2 1.9630(19) 2_556
Co1 O4 1.9402(18) .
Co1 N3 2.0092(19) 1_455
Co1 N6 2.022(2) .
O1 C1 1.232(3) .
O2 Co1 1.9631(19) 2_546
O2 C1 1.281(3) .
O3 C15 1.234(3) .
O4 C15 1.276(3) .
N1 C26 1.368(4) .
N1 C27 1.309(4) .
N2 C23 1.417(3) .
N2 C25 1.376(3) .
N2 C27 1.358(3) .
N3 Co1 2.0092(19) 1_655
N3 C28 1.313(3) .
N3 C29 1.377(3) .
N4 C21 1.423(3) .
N4 C28 1.344(3) .
N4 C30 1.373(3) .
N5 C16 1.346(3) .
N5 C18 1.379(3) .
N5 C19 1.426(3) .
N6 C16 1.313(3) .
N6 C17 1.382(3) .
C1 C2 1.498(4) .
C2 C3 1.385(4) .
C2 C7 1.383(4) .
C3 C4 1.386(4) .
C4 C5 1.400(4) .
C5 C6 1.383(4) .
C5 C8 1.552(15) .
C5 S1' 1.678(17) .
C6 C7 1.382(4) .
C9 C10 1.384(4) .
C9 C14 1.382(4) .
C9 C8' 1.49(3) .
C9 S1 1.769(3) .
C10 C11 1.385(4) .
C11 C12 1.387(4) .
C12 C13 1.383(4) .
C12 C15 1.500(4) .
C13 C14 1.381(4) .
C17 C18 1.341(4) .
C19 C20 1.383(3) .
C19 C24 1.379(3) .
C20 C21 1.384(3) .
C21 C22 1.384(3) .
C22 C23 1.384(3) .
C23 C24 1.387(3) .
C25 C26 1.342(4) .
C29 C30 1.340(3) .
C8' S1' 1.86(4) .
C8 S1 1.848(11) .
